data_2008757
loop_
_publ_author_name
'Linden, Anthony'
'Todorova, Tonya R.'
'Heimgartner, Heinz'

_publ_section_title
;
 10,10-Dimethyl-1,2,8-thiadiazecan-9-one 1,1-dioxide
;
_journal_issue 8
_journal_name_full 'Acta Crystallographica Section C'
_journal_page_first 1378
_journal_page_last 1380
_journal_paper_doi 10.1107/S0108270199007611
_journal_volume 55
_journal_year 1999
_chemical_formula_moiety 'C9 H18 N2 O3 S'
_chemical_formula_sum 'C9 H18 N2 O3 S'
_chemical_formula_weight 234.31
_chemical_melting_point 461(5)
_chemical_name_systematic
;3,4,5,6,7,8-hexahydro-10,10-dimethyl-1,2,8-thiadiazecin-9(10H)-one
 1,1-dioxide
;
_space_group_IT_number 4
_symmetry_cell_setting monoclinic
_symmetry_space_group_name_Hall 'P 2yb'
_symmetry_space_group_name_H-M 'P 1 21 1'
_cell_angle_alpha 90.00
_cell_angle_beta 94.270(13)
_cell_angle_gamma 90.00
_cell_formula_units_Z 2
_cell_length_a 5.6804(15)
_cell_length_b 11.117(2)
_cell_length_c 8.7621(8)
_cell_measurement_reflns_used 21
_cell_measurement_temperature 173.0(10)
_cell_measurement_theta_max 20.0
_cell_measurement_theta_min 19.5
_cell_volume 551.78(18)
_computing_cell_refinement 'MSC/AFC Diffractometer Control Software'
_computing_data_collection
;
MSC/AFC Diffractometer Control Software (Molecular
Structure Corporation, 1991)
;
_computing_data_reduction 'TEXSAN (Molecular Structure Corporation, 1997)'
_computing_molecular_graphics 'ORTEPII (Johnson, 1976)'
_computing_publication_material SHELXL97
_computing_structure_refinement 'SHELXL97 (Sheldrick, 1997b)'
_computing_structure_solution 'SHELXS97 (Sheldrick, 1997a)'
_diffrn_ambient_temperature 173.0(10)
_diffrn_measured_fraction_theta_full 0.999
_diffrn_measured_fraction_theta_max 0.999
_diffrn_measurement_device_type 'Rigaku AFC-5R'
_diffrn_measurement_method \w-2\q
_diffrn_radiation_monochromator graphite
_diffrn_radiation_source 'Rigaku rotating anode generator'
_diffrn_radiation_type MoK\a
_diffrn_radiation_wavelength 0.71069
_diffrn_reflns_av_R_equivalents 0.014
_diffrn_reflns_av_sigmaI/netI 0.0261
_diffrn_reflns_limit_h_max 7
_diffrn_reflns_limit_h_min -7
_diffrn_reflns_limit_k_max 15
_diffrn_reflns_limit_k_min -15
_diffrn_reflns_limit_l_max 12
_diffrn_reflns_limit_l_min -12
_diffrn_reflns_number 3674
_diffrn_reflns_theta_full 29.99
_diffrn_reflns_theta_max 30
_diffrn_reflns_theta_min 2.5
_diffrn_standards_decay_% 0
_diffrn_standards_interval_count 150
_diffrn_standards_number 3
_exptl_absorpt_coefficient_mu 0.284
_exptl_absorpt_correction_type none
_exptl_crystal_colour colourless
_exptl_crystal_density_diffrn 1.410
_exptl_crystal_density_method 'not measured'
_exptl_crystal_description plate
_exptl_crystal_F_000 252
_exptl_crystal_size_max 0.48
_exptl_crystal_size_mid 0.45
_exptl_crystal_size_min 0.13
_refine_diff_density_max 0.43
_refine_diff_density_min -0.18
_refine_ls_abs_structure_details 'Flack (1983)'
_refine_ls_abs_structure_Flack -0.03(5)
_refine_ls_extinction_method none
_refine_ls_goodness_of_fit_ref 1.062
_refine_ls_hydrogen_treatment mixed
_refine_ls_matrix_type full
_refine_ls_number_parameters 146
_refine_ls_number_reflns 3211
_refine_ls_number_restraints 3
_refine_ls_restrained_S_all 1.063
_refine_ls_R_factor_all 0.028
_refine_ls_R_factor_gt 0.027
_refine_ls_shift/su_max 0.001
_refine_ls_shift/su_mean 0.000
_refine_ls_structure_factor_coef Fsqd
_refine_ls_weighting_details 'calc w = 1/[\s^2^(Fo^2^)+(0.0421P)^2^+0.0342P] where P = (Fo^2^+2Fc^2^)/3'
_refine_ls_weighting_scheme calc
_refine_ls_wR_factor_ref 0.072
_reflns_number_gt 3127
_reflns_number_total 3211
_reflns_threshold_expression 'I > 2\s(I)'
_cod_data_source_file bm1340.cif
_cod_data_source_block III
_cod_depositor_comments
;
The following automatic conversions were performed:

'_chemical_melting_point' value '456.3-466.4' was changed to '461(5)'
- the average value was taken and precision was estimated.

Automatic conversion script
Id: cif_fix_values 1646 2011-03-28 12:23:43Z adriana 

The following automatic conversions were performed:

'_chemical_melting_point' value '456.3-466.4' was changed to '461(5)'
- the average value was taken and precision was estimated.

Automatic conversion script
Id: cif_fix_values 1715 2011-07-08 13:25:40Z adriana 
;
_cod_original_cell_volume 551.77(19)
_cod_original_sg_symbol_H-M 'P 21'
_cod_database_code 2008757
_cod_database_fobs_code 2008757

loop_
_symmetry_equiv_pos_as_xyz
'x, y, z'
'-x, y+1/2, -z'

loop_
_atom_site_label
_atom_site_fract_x
_atom_site_fract_y
_atom_site_fract_z
_atom_site_U_iso_or_equiv
_atom_site_adp_type
_atom_site_calc_flag
_atom_site_refinement_flags
_atom_site_occupancy
_atom_site_disorder_assembly
_atom_site_disorder_group
_atom_site_type_symbol
S1 0.78795(5) 0.61936(2) 0.47032(3) 0.01696(7) Uani d . 1 . . S
O1 0.95001(17) 0.65442(8) 0.59798(11) 0.0235(2) Uani d . 1 . . O
O2 0.59617(18) 0.69878(9) 0.42338(12) 0.0257(2) Uani d . 1 . . O
O9 0.36120(17) 0.46028(9) 0.31852(12) 0.0250(2) Uani d . 1 . . O
N2 0.93504(19) 0.59574(9) 0.32353(12) 0.0197(2) Uani d D 1 . . N
N8 0.66726(19) 0.33165(9) 0.31233(12) 0.0184(2) Uani d D 1 . . N
C3 0.8363(2) 0.62462(15) 0.16740(14) 0.0249(2) Uani d . 1 . . C
H31 0.8562 0.7117 0.1483 0.030 Uiso calc R 1 . . H
H32 0.6652 0.6067 0.1589 0.030 Uiso calc R 1 . . H
C4 0.9561(3) 0.55315(13) 0.04643(15) 0.0263(3) Uani d . 1 . . C
H41 1.1276 0.5700 0.0582 0.032 Uiso calc R 1 . . H
H42 0.8963 0.5826 -0.0558 0.032 Uiso calc R 1 . . H
C5 0.9202(3) 0.41628(13) 0.05144(15) 0.0259(3) Uani d . 1 . . C
H51 0.9933 0.3857 0.1500 0.031 Uiso calc R 1 . . H
H52 1.0050 0.3793 -0.0314 0.031 Uiso calc R 1 . . H
C6 0.6594(3) 0.37439(14) 0.03418(15) 0.0278(3) Uani d . 1 . . C
H61 0.5554 0.4457 0.0373 0.033 Uiso calc R 1 . . H
H62 0.6281 0.3356 -0.0670 0.033 Uiso calc R 1 . . H
C7 0.5975(3) 0.28586(12) 0.15919(14) 0.0229(2) Uani d . 1 . . C
H71 0.4252 0.2709 0.1503 0.027 Uiso calc R 1 . . H
H72 0.6782 0.2083 0.1440 0.027 Uiso calc R 1 . . H
C9 0.5497(2) 0.41966(10) 0.37691(13) 0.0170(2) Uani d . 1 . . C
C10 0.6661(2) 0.47396(11) 0.52599(13) 0.0151(2) Uani d . 1 . . C
C11 0.4815(2) 0.50033(12) 0.64006(14) 0.0208(2) Uani d . 1 . . C
H111 0.4089 0.4248 0.6700 0.031 Uiso calc R 1 . . H
H112 0.3596 0.5535 0.5923 0.031 Uiso calc R 1 . . H
H113 0.5576 0.5396 0.7309 0.031 Uiso calc R 1 . . H
C12 0.8686(2) 0.39833(11) 0.60017(14) 0.0194(2) Uani d . 1 . . C
H121 0.9259 0.4349 0.6977 0.029 Uiso calc R 1 . . H
H122 0.9975 0.3950 0.5319 0.029 Uiso calc R 1 . . H
H123 0.8121 0.3167 0.6184 0.029 Uiso calc R 1 . . H
H2 1.076(2) 0.5686(18) 0.337(2) 0.037(5) Uiso d D 1 . . H
H8 0.798(2) 0.3029(16) 0.3572(18) 0.026(4) Uiso d D 1 . . H

loop_
_atom_site_aniso_label
_atom_site_aniso_U_11
_atom_site_aniso_U_22
_atom_site_aniso_U_33
_atom_site_aniso_U_12
_atom_site_aniso_U_13
_atom_site_aniso_U_23
S1 0.01730(12) 0.01226(11) 0.02136(12) 0.00015(10) 0.00173(9) -0.00094(10)
O1 0.0250(5) 0.0193(4) 0.0259(4) -0.0052(3) -0.0002(4) -0.0048(3)
O2 0.0256(5) 0.0170(4) 0.0348(5) 0.0061(4) 0.0043(4) 0.0026(4)
O9 0.0191(4) 0.0276(5) 0.0273(4) 0.0060(4) -0.0052(4) -0.0045(4)
N2 0.0178(5) 0.0210(6) 0.0206(4) 0.0012(4) 0.0031(3) 0.0013(3)
N8 0.0214(5) 0.0167(5) 0.0168(4) 0.0033(4) -0.0015(4) -0.0009(4)
C3 0.0318(6) 0.0203(5) 0.0223(5) 0.0015(6) 0.0001(4) 0.0044(5)
C4 0.0311(7) 0.0283(7) 0.0199(5) -0.0020(5) 0.0043(5) 0.0048(5)
C5 0.0301(7) 0.0275(7) 0.0202(5) 0.0025(5) 0.0028(5) 0.0004(5)
C6 0.0348(7) 0.0287(7) 0.0187(5) -0.0021(6) -0.0057(5) 0.0018(5)
C7 0.0293(6) 0.0192(6) 0.0199(5) -0.0009(5) -0.0004(5) -0.0047(4)
C9 0.0168(5) 0.0153(5) 0.0189(5) -0.0009(4) 0.0003(4) 0.0001(4)
C10 0.0138(5) 0.0138(5) 0.0176(5) -0.0001(4) -0.0005(4) -0.0006(4)
C11 0.0182(5) 0.0233(6) 0.0212(5) -0.0008(4) 0.0039(4) -0.0030(5)
C12 0.0189(5) 0.0178(5) 0.0208(5) 0.0023(4) -0.0030(4) 0.0003(4)

loop_
_atom_type_symbol
_atom_type_description
_atom_type_scat_dispersion_real
_atom_type_scat_dispersion_imag
_atom_type_scat_source
C C 0.0033 0.0016
; International Tables for Crystallography (1992).
Vol. C, Tables 4.2.6.8 and 6.1.1.4
;
H H 0.0000 0.0000
; International Tables for Crystallography (1992).
Vol. C, Tables 4.2.6.8 and 6.1.1.4
;
N N 0.0061 0.0033
; International Tables for Crystallography (1992).
Vol. C, Tables 4.2.6.8 and 6.1.1.4
;
O O 0.0106 0.0060
; International Tables for Crystallography (1992).
Vol. C, Tables 4.2.6.8 and 6.1.1.4
;
S S 0.1246 0.1234
; International Tables for Crystallography (1992).
Vol. C, Tables 4.2.6.8 and 6.1.1.4
;

loop_
_geom_angle_atom_site_label_1
_geom_angle_atom_site_label_2
_geom_angle_atom_site_label_3
_geom_angle
O2 S1 O1 118.69(6)
O2 S1 N2 107.42(6)
O1 S1 N2 108.89(6)
O2 S1 C10 108.87(6)
O1 S1 C10 105.18(5)
N2 S1 C10 107.29(5)
C3 N2 S1 121.51(9)
C3 N2 H2 119.4(13)
S1 N2 H2 119.0(13)
C9 N8 C7 122.32(10)
C9 N8 H8 120.8(12)
C7 N8 H8 116.7(12)
N2 C3 C4 111.90(12)
N2 C3 H31 109.2
C4 C3 H31 109.2
N2 C3 H32 109.2
C4 C3 H32 109.2
H31 C3 H32 107.9
C3 C4 C5 115.42(12)
C3 C4 H41 108.4
C5 C4 H41 108.4
C3 C4 H42 108.4
C5 C4 H42 108.4
H41 C4 H42 107.5
C4 C5 C6 115.01(13)
C4 C5 H51 108.5
C6 C5 H51 108.5
C4 C5 H52 108.5
C6 C5 H52 108.5
H51 C5 H52 107.5
C7 C6 C5 113.07(11)
C7 C6 H61 109.0
C5 C6 H61 109.0
C7 C6 H62 109.0
C5 C6 H62 109.0
H61 C6 H62 107.8
N8 C7 C6 111.80(11)
N8 C7 H71 109.3
C6 C7 H71 109.3
N8 C7 H72 109.3
C6 C7 H72 109.3
H71 C7 H72 107.9
O9 C9 N8 122.51(11)
O9 C9 C10 120.70(11)
N8 C9 C10 116.72(10)
C11 C10 C12 110.98(10)
C11 C10 C9 110.90(10)
C12 C10 C9 113.95(10)
C11 C10 S1 107.15(8)
C12 C10 S1 108.05(8)
C9 C10 S1 105.40(8)
C10 C11 H111 109.5
C10 C11 H112 109.5
H111 C11 H112 109.5
C10 C11 H113 109.5
H111 C11 H113 109.5
H112 C11 H113 109.5
C10 C12 H121 109.5
C10 C12 H122 109.5
H121 C12 H122 109.5
C10 C12 H123 109.5
H121 C12 H123 109.5
H122 C12 H123 109.5

loop_
_geom_bond_atom_site_label_1
_geom_bond_atom_site_label_2
_geom_bond_site_symmetry_2
_geom_bond_distance
_geom_bond_publ_flag
S1 O2 . 1.4382(10) ?
S1 O1 . 1.4481(10) ?
S1 N2 . 1.6067(11) yes
S1 C10 . 1.8385(13) yes
O9 C9 . 1.2371(15) yes
N2 C3 . 1.4746(15) yes
N2 H2 . 0.857(9) ?
N8 C9 . 1.3340(15) yes
N8 C7 . 1.4620(15) yes
N8 H8 . 0.872(9) ?
C3 C4 . 1.525(2) ?
C3 H31 . 0.99 ?
C3 H32 . 0.99 ?
C4 C5 . 1.536(2) ?
C4 H41 . 0.99 ?
C4 H42 . 0.99 ?
C5 C6 . 1.550(2) ?
C5 H51 . 0.99 ?
C5 H52 . 0.99 ?
C6 C7 . 1.533(2) ?
C6 H61 . 0.99 ?
C6 H62 . 0.99 ?
C7 H71 . 0.99 ?
C7 H72 . 0.99 ?
C9 C10 . 1.5425(16) ?
C10 C11 . 1.5300(17) ?
C10 C12 . 1.5301(16) ?
C11 H111 . 0.98 ?
C11 H112 . 0.98 ?
C11 H113 . 0.98 ?
C12 H121 . 0.98 ?
C12 H122 . 0.98 ?
C12 H123 . 0.98 ?

loop_
_geom_hbond_atom_site_label_D
_geom_hbond_atom_site_label_H
_geom_hbond_atom_site_label_A
_geom_hbond_site_symmetry_A
_geom_hbond_distance_DH
_geom_hbond_distance_HA
_geom_hbond_distance_DA
_geom_hbond_angle_DHA
_geom_hbond_publ_flag
N2 H2 O9 1_655 0.857(9) 2.033(12) 2.8540(15) 160(2) yes
N8 H8 O1 2_746 0.872(9) 2.203(12) 2.9953(15) 150.9(16) yes

loop_
_geom_torsion_atom_site_label_1
_geom_torsion_atom_site_label_2
_geom_torsion_atom_site_label_3
_geom_torsion_atom_site_label_4
_geom_torsion
_geom_torsion_publ_flag
O2 S1 N2 C3 -15.76(12) ?
O1 S1 N2 C3 -145.49(10) ?
C10 S1 N2 C3 101.16(11) yes
S1 N2 C3 C4 -157.77(10) yes
N2 C3 C4 C5 64.55(16) yes
C3 C4 C5 C6 58.32(16) yes
C4 C5 C6 C7 -129.35(13) yes
C9 N8 C7 C6 73.91(17) yes
C5 C6 C7 N8 51.52(17) yes
C7 N8 C9 O9 7.29(19) ?
C7 N8 C9 C10 -169.80(11) yes
O9 C9 C10 C11 42.09(15) ?
N8 C9 C10 C11 -140.77(11) ?
O9 C9 C10 C12 168.16(11) ?
N8 C9 C10 C12 -14.69(15) ?
O9 C9 C10 S1 -73.54(13) ?
N8 C9 C10 S1 103.60(11) yes
O2 S1 C10 C11 -51.12(9) ?
O1 S1 C10 C11 77.09(9) ?
N2 S1 C10 C11 -167.08(8) ?
O2 S1 C10 C12 -170.76(8) ?
O1 S1 C10 C12 -42.55(9) ?
N2 S1 C10 C12 73.28(9) ?
O2 S1 C10 C9 67.06(9) ?
O1 S1 C10 C9 -164.74(8) ?
N2 S1 C10 C9 -48.90(9) yes
H8 N8 C9 O9 -178.0(14) yes

loop_
_cod_related_entry_id
_cod_related_entry_database
_cod_related_entry_code
1 ChemSpider 21105761
